data_4029930
loop_
_publ_author_name
'Lago-Santom\'e, Hugo'
'Mart\'inez-Bescos, Patricia'
'Fern\'andez-Gonz\'alez, Marta'
'Ozores-Viturro, Lidia'
'Cagide-Fag\'in, Fernando'
'Alonso, Ricardo'

_publ_section_title
;
 \b-Aryl-\a-nitro-\a,\b-enals as Heterodienes and Dienophiles.
;
_journal_issue 18
_journal_name_full 'The Journal of organic chemistry'
_journal_page_first 8645
_journal_page_last 8651
_journal_paper_doi 10.1021/jo501418u
_journal_volume 79
_journal_year 2014
_chemical_absolute_configuration syn
_chemical_compound_source 'synthesis as described'
_chemical_formula_moiety 'C17 H22 N2 O7'
_chemical_formula_sum 'C17 H22 N2 O7'
_chemical_formula_weight 366.37
_chemical_name_systematic
;
 ?
;
_space_group_IT_number 9
_symmetry_cell_setting monoclinic
_symmetry_Int_Tables_number 9
_symmetry_space_group_name_Hall 'C -2yc'
_symmetry_space_group_name_H-M 'C 1 c 1'
_atom_sites_solution_hydrogens geom
_atom_sites_solution_primary direct
_atom_sites_solution_secondary difmap
_audit_creation_method 'WinGX routine CIF_UPDATE'
_cell_angle_alpha 90
_cell_angle_beta 99.6690(10)
_cell_angle_gamma 90
_cell_formula_units_Z 4
_cell_length_a 11.0213(3)
_cell_length_b 17.4606(4)
_cell_length_c 8.8968(4)
_cell_measurement_reflns_used 1945
_cell_measurement_temperature 100(2)
_cell_measurement_theta_max 34.99
_cell_measurement_theta_min 2.21
_cell_measurement_wavelength 0.71073
_cell_volume 1687.77(10)
_computing_cell_refinement 'APEX2 v2009-3.0 (BRUKER AXS, Madison, 2009)'
_computing_data_collection 'APEX2 v2009-3.0 (BRUKER AXS, Madison, 2009)'
_computing_data_reduction 'APEX2 v2009-3.0 (BRUKER AXS, Madison, 2009)'
_computing_molecular_graphics 'Ortep-3 for Windows (Farrugia, 1997)'
_computing_publication_material 'WinGX publication routines (Farrugia, 1999)'
_computing_structure_refinement 'SHELXL-97 (Sheldrick, 2008)'
_computing_structure_solution 'SIR97 (Altomare et al, 1999)'
_diffrn_ambient_temperature 100(2)
_diffrn_measured_fraction_theta_full 1
_diffrn_measured_fraction_theta_max 1
_diffrn_measurement_device_type 'Bruker X8 kappa APEXII CCD'
_diffrn_measurement_method 'omega and phi scans'
_diffrn_radiation_monochromator graphite
_diffrn_radiation_probe x-ray
_diffrn_radiation_type MoK\a
_diffrn_radiation_wavelength 0.71073
_diffrn_reflns_av_R_equivalents 0.0311
_diffrn_reflns_av_unetI/netI 0.0292
_diffrn_reflns_limit_h_max 16
_diffrn_reflns_limit_h_min -16
_diffrn_reflns_limit_k_max 26
_diffrn_reflns_limit_k_min 0
_diffrn_reflns_limit_l_max 13
_diffrn_reflns_limit_l_min -13
_diffrn_reflns_number 26178
_diffrn_reflns_theta_full 33.14
_diffrn_reflns_theta_max 33.14
_diffrn_reflns_theta_min 2.21
_exptl_absorpt_coefficient_mu 0.113
_exptl_absorpt_correction_T_max 1.0000
_exptl_absorpt_correction_T_min 0.9209
_exptl_absorpt_correction_type multi-scan
_exptl_absorpt_process_details 'BRUKER AXS - SADABS'
_exptl_crystal_colour colourless
_exptl_crystal_density_diffrn 1.442
_exptl_crystal_density_method 'not measured'
_exptl_crystal_description prism
_exptl_crystal_F_000 776
_exptl_crystal_size_max 0.22
_exptl_crystal_size_mid 0.16
_exptl_crystal_size_min 0.09
_refine_diff_density_max 0.346
_refine_diff_density_min -0.197
_refine_diff_density_rms 0.046
_refine_ls_abs_structure_details 'Flack H D (1983), Acta Cryst. A39, 876-881, 3178 Friedel pairs'
_refine_ls_abs_structure_Flack 0.3(4)
_refine_ls_extinction_method none
_refine_ls_goodness_of_fit_ref 1.04
_refine_ls_hydrogen_treatment constr
_refine_ls_matrix_type full
_refine_ls_number_parameters 238
_refine_ls_number_reflns 6398
_refine_ls_number_restraints 2
_refine_ls_restrained_S_all 1.04
_refine_ls_R_factor_all 0.0384
_refine_ls_R_factor_gt 0.0338
_refine_ls_shift/su_max 0
_refine_ls_shift/su_mean 0
_refine_ls_structure_factor_coef Fsqd
_refine_ls_weighting_details 'calc w=1/[\s^2^(Fo^2^)+(0.0489P)^2^+0.2896P] where P=(Fo^2^+2Fc^2^)/3'
_refine_ls_weighting_scheme calc
_refine_ls_wR_factor_gt 0.0824
_refine_ls_wR_factor_ref 0.0851
_reflns_number_gt 5928
_reflns_number_total 6398
_reflns_threshold_expression >2\s(I)
_cod_data_source_file jo501418u_si_002.cif
_cod_data_source_block ra02fe1n
_cod_depositor_comments 'Adding full bibliography for 4029930.cif.'
_cod_original_sg_symbol_Hall 'C -2yc '
_cod_database_code 4029930

loop_
_symmetry_equiv_pos_as_xyz
'x, y, z'
'x, -y, z+1/2'
'x+1/2, y+1/2, z'
'x+1/2, -y+1/2, z+1/2'

loop_
_atom_site_label
_atom_site_type_symbol
_atom_site_fract_x
_atom_site_fract_y
_atom_site_fract_z
_atom_site_U_iso_or_equiv
_atom_site_adp_type
_atom_site_occupancy
_atom_site_symmetry_multiplicity
_atom_site_calc_flag
_atom_site_refinement_flags
O1 O -0.01550(7) 0.19532(4) -0.12540(8) 0.01157(14) Uani 1 1 d .
C2 C -0.03961(10) 0.11601(6) -0.10123(12) 0.01336(18) Uani 1 1 d .
O3 O 0.03576(7) 0.09136(4) 0.03608(8) 0.01411(14) Uani 1 1 d .
C4 C 0.01701(10) 0.13377(6) 0.16676(11) 0.01304(17) Uani 1 1 d .
H4A H 0.0768 0.1165 0.256 0.016 Uiso 1 1 calc R
H4B H -0.0668 0.1233 0.188 0.016 Uiso 1 1 calc R
C5 C 0.03203(9) 0.22033(6) 0.14554(11) 0.01019(16) Uani 1 1 d .
O6 O 0.16381(7) 0.22797(4) 0.14425(8) 0.01158(13) Uani 1 1 d .
C7 C 0.20287(9) 0.28633(6) 0.06818(11) 0.01166(17) Uani 1 1 d .
H7 H 0.2891 0.295 0.0806 0.014 Uiso 1 1 calc R
C8 C 0.12910(9) 0.33365(5) -0.02470(11) 0.01082(16) Uani 1 1 d .
C9 C -0.00798(9) 0.32651(5) -0.06051(11) 0.01005(16) Uani 1 1 d .
H9 H -0.032 0.3288 -0.1739 0.012 Uiso 1 1 calc R
C10 C -0.04208(9) 0.24600(5) -0.00906(10) 0.00980(16) Uani 1 1 d .
H10 H -0.1321 0.2441 -0.0045 0.012 Uiso 1 1 calc R
C11 C 0.00604(12) 0.07347(7) -0.22890(13) 0.0194(2) Uani 1 1 d .
H11A H 0.094 0.0837 -0.2247 0.029 Uiso 1 1 calc R
H11B H -0.0396 0.0907 -0.3272 0.029 Uiso 1 1 calc R
H11C H -0.0067 0.0184 -0.2175 0.029 Uiso 1 1 calc R
C12 C -0.17545(11) 0.10043(6) -0.09933(14) 0.0191(2) Uani 1 1 d .
H12A H -0.1887 0.0451 -0.0926 0.029 Uiso 1 1 calc R
H12B H -0.2248 0.1203 -0.1932 0.029 Uiso 1 1 calc R
H12C H -0.2001 0.1259 -0.011 0.029 Uiso 1 1 calc R
N13 N 0.00684(8) 0.26681(5) 0.27318(9) 0.01064(15) Uani 1 1 d .
C14 C -0.12300(9) 0.28289(6) 0.28109(11) 0.01183(17) Uani 1 1 d .
H14A H -0.1658 0.2348 0.2994 0.014 Uiso 1 1 calc R
H14B H -0.1644 0.305 0.1834 0.014 Uiso 1 1 calc R
C15 C -0.12891(10) 0.33922(6) 0.41064(12) 0.01474(18) Uani 1 1 d .
H15A H -0.0897 0.388 0.3886 0.018 Uiso 1 1 calc R
H15B H -0.2161 0.35 0.4169 0.018 Uiso 1 1 calc R
O16 O -0.06838(7) 0.30998(5) 0.55383(8) 0.01466(15) Uani 1 1 d .
C17 C 0.05723(10) 0.29450(7) 0.54574(12) 0.0167(2) Uani 1 1 d .
H17A H 0.0992 0.2746 0.6452 0.02 Uiso 1 1 calc R
H17B H 0.0987 0.3426 0.5242 0.02 Uiso 1 1 calc R
C18 C 0.06753(10) 0.23631(6) 0.42175(11) 0.01384(18) Uani 1 1 d .
H18A H 0.1553 0.2257 0.4185 0.017 Uiso 1 1 calc R
H18B H 0.0278 0.1877 0.444 0.017 Uiso 1 1 calc R
N19 N 0.18853(9) 0.39093(5) -0.10406(10) 0.01355(16) Uani 1 1 d .
O20 O 0.12251(8) 0.42954(5) -0.20080(10) 0.01995(16) Uani 1 1 d .
O21 O 0.30191(8) 0.39875(5) -0.07393(11) 0.02005(17) Uani 1 1 d .
C22 C -0.07118(9) 0.39125(6) 0.00446(11) 0.01077(16) Uani 1 1 d .
O23 O -0.19620(7) 0.39625(4) -0.04471(9) 0.01407(14) Uani 1 1 d .
C24 C -0.23556(11) 0.45911(7) 0.02807(13) 0.0177(2) Uani 1 1 d .
H24 H -0.3185 0.4762 0.0163 0.021 Uiso 1 1 calc R
C25 C -0.13997(12) 0.49284(6) 0.11807(14) 0.0182(2) Uani 1 1 d .
H25 H -0.1429 0.5371 0.1795 0.022 Uiso 1 1 calc R
C26 C -0.03264(10) 0.44872(6) 0.10283(12) 0.01558(19) Uani 1 1 d .
H26 H 0.0493 0.4581 0.1522 0.019 Uiso 1 1 calc R

loop_
_atom_site_aniso_label
_atom_site_aniso_U_11
_atom_site_aniso_U_22
_atom_site_aniso_U_33
_atom_site_aniso_U_23
_atom_site_aniso_U_13
_atom_site_aniso_U_12
O1 0.0168(4) 0.0083(3) 0.0097(3) -0.0016(2) 0.0026(2) 0.0006(3)
C2 0.0176(5) 0.0078(4) 0.0137(4) -0.0013(3) 0.0000(3) 0.0013(3)
O3 0.0187(4) 0.0105(3) 0.0126(3) -0.0006(3) 0.0008(3) 0.0041(3)
C4 0.0166(5) 0.0099(4) 0.0129(4) 0.0008(3) 0.0033(3) 0.0005(3)
C5 0.0103(4) 0.0097(4) 0.0109(4) 0.0007(3) 0.0028(3) 0.0010(3)
O6 0.0102(3) 0.0127(3) 0.0121(3) 0.0020(3) 0.0027(2) 0.0017(3)
C7 0.0127(4) 0.0122(4) 0.0106(4) -0.0011(3) 0.0035(3) -0.0001(3)
C8 0.0123(4) 0.0095(4) 0.0112(4) 0.0010(3) 0.0035(3) -0.0001(3)
C9 0.0126(4) 0.0080(4) 0.0095(4) -0.0002(3) 0.0018(3) 0.0009(3)
C10 0.0122(4) 0.0080(4) 0.0090(4) -0.0010(3) 0.0013(3) 0.0006(3)
C11 0.0274(6) 0.0140(5) 0.0157(5) -0.0053(4) 0.0008(4) 0.0057(4)
C12 0.0175(5) 0.0127(4) 0.0253(5) 0.0009(4) -0.0010(4) -0.0021(4)
N13 0.0109(4) 0.0125(4) 0.0086(3) -0.0002(3) 0.0020(3) 0.0013(3)
C14 0.0115(4) 0.0138(4) 0.0105(4) -0.0002(3) 0.0027(3) 0.0015(3)
C15 0.0166(5) 0.0158(4) 0.0125(4) 0.0004(3) 0.0045(3) 0.0030(4)
O16 0.0132(3) 0.0210(4) 0.0102(3) -0.0008(3) 0.0032(3) 0.0006(3)
C17 0.0124(4) 0.0263(5) 0.0115(4) -0.0039(4) 0.0025(3) -0.0022(4)
C18 0.0123(4) 0.0193(5) 0.0098(4) 0.0002(3) 0.0013(3) 0.0019(4)
N19 0.0158(4) 0.0107(4) 0.0148(4) 0.0002(3) 0.0044(3) -0.0004(3)
O20 0.0220(4) 0.0171(4) 0.0198(4) 0.0077(3) 0.0008(3) -0.0016(3)
O21 0.0140(4) 0.0175(4) 0.0293(4) 0.0037(3) 0.0058(3) -0.0026(3)
C22 0.0113(4) 0.0092(4) 0.0117(4) 0.0009(3) 0.0016(3) 0.0009(3)
O23 0.0120(3) 0.0133(3) 0.0166(3) -0.0007(3) 0.0014(3) 0.0025(3)
C24 0.0195(5) 0.0147(4) 0.0201(5) 0.0019(4) 0.0069(4) 0.0076(4)
C25 0.0251(5) 0.0111(4) 0.0194(5) -0.0014(4) 0.0070(4) 0.0039(4)
C26 0.0165(5) 0.0132(4) 0.0168(5) -0.0037(3) 0.0023(4) -0.0005(4)

loop_
_atom_type_symbol
_atom_type_description
_atom_type_scat_dispersion_real
_atom_type_scat_dispersion_imag
_atom_type_scat_source
C C 0.0033 0.0016 'International Tables Vol C Tables 4.2.6.8 and 6.1.1.4'
H H 0 0 'International Tables Vol C Tables 4.2.6.8 and 6.1.1.4'
N N 0.0061 0.0033 'International Tables Vol C Tables 4.2.6.8 and 6.1.1.4'
O O 0.0106 0.006 'International Tables Vol C Tables 4.2.6.8 and 6.1.1.4'

loop_
_geom_angle_atom_site_label_1
_geom_angle_atom_site_label_2
_geom_angle_atom_site_label_3
_geom_angle
C10 O1 C2 115.09(8)
O3 C2 O1 108.95(8)
O3 C2 C11 106.03(9)
O1 C2 C11 105.57(9)
O3 C2 C12 111.66(9)
O1 C2 C12 112.42(8)
C11 C2 C12 111.83(9)
C4 O3 C2 113.58(8)
O3 C4 C5 112.24(8)
O3 C4 H4A 109.2
C5 C4 H4A 109.2
O3 C4 H4B 109.2
C5 C4 H4B 109.2
H4A C4 H4B 107.9
N13 C5 O6 105.94(8)
N13 C5 C4 114.40(8)
O6 C5 C4 102.64(8)
N13 C5 C10 112.98(8)
O6 C5 C10 110.15(7)
C4 C5 C10 110.09(8)
C7 O6 C5 118.68(8)
O6 C7 C8 124.68(9)
O6 C7 H7 117.7
C8 C7 H7 117.7
C7 C8 N19 116.75(9)
C7 C8 C9 124.44(9)
N19 C8 C9 118.60(8)
C22 C9 C8 111.98(8)
C22 C9 C10 114.94(8)
C8 C9 C10 107.46(8)
C22 C9 H9 107.4
C8 C9 H9 107.4
C10 C9 H9 107.4
O1 C10 C5 108.87(7)
O1 C10 C9 105.03(7)
C5 C10 C9 114.19(8)
O1 C10 H10 109.5
C5 C10 H10 109.5
C9 C10 H10 109.5
C2 C11 H11A 109.5
C2 C11 H11B 109.5
H11A C11 H11B 109.5
C2 C11 H11C 109.5
H11A C11 H11C 109.5
H11B C11 H11C 109.5
C2 C12 H12A 109.5
C2 C12 H12B 109.5
H12A C12 H12B 109.5
C2 C12 H12C 109.5
H12A C12 H12C 109.5
H12B C12 H12C 109.5
C5 N13 C14 117.18(8)
C5 N13 C18 112.27(8)
C14 N13 C18 108.90(7)
N13 C14 C15 108.94(8)
N13 C14 H14A 109.9
C15 C14 H14A 109.9
N13 C14 H14B 109.9
C15 C14 H14B 109.9
H14A C14 H14B 108.3
O16 C15 C14 111.74(8)
O16 C15 H15A 109.3
C14 C15 H15A 109.3
O16 C15 H15B 109.3
C14 C15 H15B 109.3
H15A C15 H15B 107.9
C17 O16 C15 109.57(8)
O16 C17 C18 110.84(8)
O16 C17 H17A 109.5
C18 C17 H17A 109.5
O16 C17 H17B 109.5
C18 C17 H17B 109.5
H17A C17 H17B 108.1
N13 C18 C17 109.34(9)
N13 C18 H18A 109.8
C17 C18 H18A 109.8
N13 C18 H18B 109.8
C17 C18 H18B 109.8
H18A C18 H18B 108.3
O20 N19 O21 123.13(9)
O20 N19 C8 117.27(9)
O21 N19 C8 119.60(9)
C26 C22 O23 110.33(9)
C26 C22 C9 134.08(10)
O23 C22 C9 115.58(8)
C22 O23 C24 106.13(8)
C25 C24 O23 110.51(10)
C25 C24 H24 124.7
O23 C24 H24 124.7
C24 C25 C26 106.48(10)
C24 C25 H25 126.8
C26 C25 H25 126.8
C22 C26 C25 106.55(10)
C22 C26 H26 126.7
C25 C26 H26 126.7

loop_
_geom_bond_atom_site_label_1
_geom_bond_atom_site_label_2
_geom_bond_distance
O1 C10 1.4290(11)
O1 C2 1.4330(12)
C2 O3 1.4237(13)
C2 C11 1.5123(15)
C2 C12 1.5246(16)
O3 C4 1.4224(12)
C4 C5 1.5355(13)
C4 H4A 0.99
C4 H4B 0.99
C5 N13 1.4599(12)
C5 O6 1.4604(12)
C5 C10 1.5436(13)
O6 C7 1.3340(12)
C7 C8 1.3420(14)
C7 H7 0.95
C8 N19 1.4432(13)
C8 C9 1.4960(14)
C9 C22 1.4941(14)
C9 C10 1.5443(13)
C9 H9 1
C10 H10 1
C11 H11A 0.98
C11 H11B 0.98
C11 H11C 0.98
C12 H12A 0.98
C12 H12B 0.98
C12 H12C 0.98
N13 C14 1.4716(13)
N13 C18 1.4769(13)
C14 C15 1.5248(14)
C14 H14A 0.99
C14 H14B 0.99
C15 O16 1.4294(13)
C15 H15A 0.99
C15 H15B 0.99
O16 C17 1.4241(13)
C17 C18 1.5179(15)
C17 H17A 0.99
C17 H17B 0.99
C18 H18A 0.99
C18 H18B 0.99
N19 O20 1.2306(12)
N19 O21 1.2408(12)
C22 C26 1.3521(14)
C22 O23 1.3766(12)
O23 C24 1.3808(13)
C24 C25 1.3470(18)
C24 H24 0.95
C25 C26 1.4370(16)
C25 H25 0.95
C26 H26 0.95

loop_
_geom_torsion_atom_site_label_1
_geom_torsion_atom_site_label_2
_geom_torsion_atom_site_label_3
_geom_torsion_atom_site_label_4
_geom_torsion
C10 O1 C2 O3 -61.33(11)
C10 O1 C2 C11 -174.84(8)
C10 O1 C2 C12 62.98(11)
O1 C2 O3 C4 58.40(11)
C11 C2 O3 C4 171.60(8)
C12 C2 O3 C4 -66.36(11)
C2 O3 C4 C5 -54.30(11)
O3 C4 C5 N13 176.69(8)
O3 C4 C5 O6 -69.06(10)
O3 C4 C5 C10 48.20(11)
N13 C5 O6 C7 -87.15(10)
C4 C5 O6 C7 152.57(8)
C10 C5 O6 C7 35.35(11)
C5 O6 C7 C8 -9.11(14)
O6 C7 C8 N19 -176.57(9)
O6 C7 C8 C9 -1.97(16)
C7 C8 C9 C22 112.25(11)
N19 C8 C9 C22 -73.24(11)
C7 C8 C9 C10 -14.88(13)
N19 C8 C9 C10 159.63(8)
C2 O1 C10 C5 56.92(10)
C2 O1 C10 C9 179.62(8)
N13 C5 C10 O1 -177.47(7)
O6 C5 C10 O1 64.27(10)
C4 C5 C10 O1 -48.21(10)
N13 C5 C10 C9 65.52(10)
O6 C5 C10 C9 -52.73(10)
C4 C5 C10 C9 -165.22(8)
C22 C9 C10 O1 156.81(8)
C8 C9 C10 O1 -77.81(9)
C22 C9 C10 C5 -84.00(10)
C8 C9 C10 C5 41.38(10)
O6 C5 N13 C14 167.12(8)
C4 C5 N13 C14 -80.58(11)
C10 C5 N13 C14 46.43(11)
O6 C5 N13 C18 -65.74(10)
C4 C5 N13 C18 46.56(11)
C10 C5 N13 C18 173.58(8)
C5 N13 C14 C15 -173.57(8)
C18 N13 C14 C15 57.67(10)
N13 C14 C15 O16 -58.60(11)
C14 C15 O16 C17 59.07(11)
C15 O16 C17 C18 -59.49(11)
C5 N13 C18 C17 169.69(8)
C14 N13 C18 C17 -58.85(10)
O16 C17 C18 N13 60.15(11)
C7 C8 N19 O20 172.91(9)
C9 C8 N19 O20 -2.02(13)
C7 C8 N19 O21 -6.43(14)
C9 C8 N19 O21 178.64(9)
C8 C9 C22 C26 -9.86(16)
C10 C9 C22 C26 113.14(13)
C8 C9 C22 O23 169.32(8)
C10 C9 C22 O23 -67.69(11)
C26 C22 O23 C24 -0.56(11)
C9 C22 O23 C24 -179.93(9)
C22 O23 C24 C25 0.54(12)
O23 C24 C25 C26 -0.32(13)
O23 C22 C26 C25 0.38(12)
C9 C22 C26 C25 179.58(11)
C24 C25 C26 C22 -0.04(13)
